data_7150858
loop_
_publ_author_name
'Meshcheryakov, Denys'
'Arnaud-Neu, Fran\,coise'
'B\"ohmer, Volker'
'Bolte, Michael'
'Hubscher-Bruder, V\'eronique'
'Jobin, Emilie'
'Thondorf, Iris'
'Werner, Sabine'

_publ_section_title
;
 Cyclic triureas---synthesis, crystal structures and properties
;
_journal_issue 6
_journal_name_full 'Organic &amp;  Biomolecular Chemistry'
_journal_page_first 1004
_journal_page_last 1014
_journal_paper_doi 10.1039/b718114k
_journal_volume 6
_journal_year 2008
_chemical_formula_sum 'C55 H66 N6 O9 S2'
_chemical_formula_weight 1019.26
_chemical_name_systematic
;
?
;
_space_group_IT_number 19
_symmetry_cell_setting orthorhombic
_symmetry_space_group_name_Hall 'P 2ac 2ab'
_symmetry_space_group_name_H-M 'P 21 21 21'
_atom_sites_solution_hydrogens geom
_atom_sites_solution_primary direct
_atom_sites_solution_secondary difmap
_audit_creation_method SHELXL-97
_cell_angle_alpha 90.00
_cell_angle_beta 90.00
_cell_angle_gamma 90.00
_cell_formula_units_Z 4
_cell_length_a 13.8190(8)
_cell_length_b 17.9176(10)
_cell_length_c 21.6376(10)
_cell_measurement_reflns_used 18419
_cell_measurement_temperature 173(2)
_cell_measurement_theta_max 25.3
_cell_measurement_theta_min 2.3
_cell_volume 5357.5(5)
_computing_cell_refinement 'X-Area (Stoe & Cie, 2001)'
_computing_data_collection 'X-Area (Stoe & Cie, 2001)'
_computing_data_reduction 'X-Area (Stoe & Cie, 2001)'
_computing_molecular_graphics 'XP in SHELXTL-Plus (Sheldrick, 1991)'
_computing_publication_material SHELXL97
_computing_structure_refinement 'SHELXL97 (Sheldrick, 1997) '
_computing_structure_solution 'SHELXS97 (Sheldrick, 1990) '
_diffrn_ambient_temperature 173(2)
_diffrn_measured_fraction_theta_full 0.997
_diffrn_measured_fraction_theta_max 0.993
_diffrn_measurement_device_type 'STOE IPDS II two-circle-diffractometer'
_diffrn_measurement_method \w
_diffrn_radiation_monochromator graphite
_diffrn_radiation_source 'fine-focus sealed tube'
_diffrn_radiation_type MoK\a
_diffrn_radiation_wavelength 0.71073
_diffrn_reflns_av_R_equivalents 0.0298
_diffrn_reflns_av_sigmaI/netI 0.0335
_diffrn_reflns_limit_h_max 16
_diffrn_reflns_limit_h_min -14
_diffrn_reflns_limit_k_max 19
_diffrn_reflns_limit_k_min -21
_diffrn_reflns_limit_l_max 25
_diffrn_reflns_limit_l_min -25
_diffrn_reflns_number 19313
_diffrn_reflns_theta_full 25.00
_diffrn_reflns_theta_max 25.05
_diffrn_reflns_theta_min 2.39
_diffrn_standards_number 0
_exptl_absorpt_coefficient_mu 0.160
_exptl_absorpt_correction_T_max 0.9490
_exptl_absorpt_correction_T_min 0.9357
_exptl_absorpt_correction_type multi-scan
_exptl_absorpt_process_details 'MULABS (Spek, 2003; Blessing, 1995)'
_exptl_crystal_colour colourless
_exptl_crystal_density_diffrn 1.264
_exptl_crystal_density_method 'not measured'
_exptl_crystal_description block
_exptl_crystal_F_000 2168
_exptl_crystal_size_max 0.42
_exptl_crystal_size_mid 0.37
_exptl_crystal_size_min 0.33
_refine_diff_density_max 0.211
_refine_diff_density_min -0.209
_refine_diff_density_rms 0.045
_refine_ls_abs_structure_details 'Flack H D (1983), Acta Cryst. A39, 876-881'
_refine_ls_abs_structure_Flack 0.02(5)
_refine_ls_extinction_coef 0.0079(4)
_refine_ls_extinction_expression Fc^*^=kFc[1+0.001xFc^2^\l^3^/sin(2\q)]^-1/4^
_refine_ls_extinction_method SHELXL
_refine_ls_goodness_of_fit_ref 0.989
_refine_ls_hydrogen_treatment mixed
_refine_ls_matrix_type full
_refine_ls_number_parameters 678
_refine_ls_number_reflns 9414
_refine_ls_number_restraints 0
_refine_ls_restrained_S_all 0.989
_refine_ls_R_factor_all 0.0388
_refine_ls_R_factor_gt 0.0344
_refine_ls_shift/su_max 0.001
_refine_ls_shift/su_mean 0.000
_refine_ls_structure_factor_coef Fsqd
_refine_ls_weighting_details 'calc w=1/[\s^2^(Fo^2^)+(0.0618P)^2^+0.0000P] where P=(Fo^2^+2Fc^2^)/3'
_refine_ls_weighting_scheme calc
_refine_ls_wR_factor_gt 0.0840
_refine_ls_wR_factor_ref 0.0859
_reflns_number_gt 8547
_reflns_number_total 9414
_reflns_threshold_expression I>2\s(I)
_cod_data_source_file b718114k.txt
_cod_data_source_block boeh65
_cod_depositor_comments
;
The following automatic conversions were performed:
'_symmetry_cell_setting' value 'Orthorhombic' changed to 'orthorhombic'
according to '/home/saulius/struct/CIF-dictionaries/cif_core.dic'
dictionary named 'cif_core.dic' version 2.4.1 from 2010-06-29.

Automatic conversion script
Id: cif_fix_enum 1527 2010-12-29 10:47:43Z saulius 
;
_cod_original_sg_symbol_H-M 'P 212121'
_cod_database_code 7150858

loop_
_symmetry_equiv_pos_as_xyz
'x, y, z'
'-x+1/2, -y, z+1/2'
'-x, y+1/2, -z+1/2'
'x+1/2, -y+1/2, -z'

loop_
_atom_site_label
_atom_site_type_symbol
_atom_site_fract_x
_atom_site_fract_y
_atom_site_fract_z
_atom_site_U_iso_or_equiv
_atom_site_adp_type
_atom_site_occupancy
_atom_site_symmetry_multiplicity
_atom_site_calc_flag
_atom_site_refinement_flags
_atom_site_disorder_assembly
_atom_site_disorder_group
O1 O 0.74322(11) 0.15853(7) 0.61167(8) 0.0371(4) Uani 1 1 d . . .
O2 O 0.67230(11) 0.57959(8) 0.47155(7) 0.0395(4) Uani 1 1 d . . .
O3 O 0.46454(10) 0.22141(7) 0.70512(7) 0.0312(3) Uani 1 1 d . . .
O4 O 0.39412(10) 0.50733(7) 0.58340(6) 0.0290(3) Uani 1 1 d . . .
O5 O 0.30865(14) 0.43333(8) 0.79213(7) 0.0456(4) Uani 1 1 d . . .
O6 O 0.84225(9) 0.40912(7) 0.60298(6) 0.0257(3) Uani 1 1 d . . .
N11 N 0.75084(12) 0.28412(8) 0.63237(8) 0.0265(3) Uani 1 1 d . . .
H11 H 0.715(2) 0.3270(15) 0.6329(12) 0.049(7) Uiso 1 1 d . . .
N12 N 0.60364(12) 0.22626(9) 0.62100(8) 0.0287(4) Uani 1 1 d . . .
H12 H 0.5754(17) 0.2683(14) 0.6338(11) 0.037(6) Uiso 1 1 d . . .
N21 N 0.72602(11) 0.50199(9) 0.54850(8) 0.0264(4) Uani 1 1 d . . .
H21 H 0.7063(17) 0.4673(14) 0.5723(12) 0.038(7) Uiso 1 1 d . . .
N22 N 0.56528(11) 0.50384(9) 0.52302(8) 0.0250(3) Uani 1 1 d . . .
H22 H 0.5589(16) 0.4807(12) 0.5603(11) 0.029(6) Uiso 1 1 d . . .
N51 N 0.34782(13) 0.33376(9) 0.73031(8) 0.0283(4) Uani 1 1 d . . .
H51 H 0.3706(18) 0.3256(13) 0.6950(12) 0.038(7) Uiso 1 1 d . . .
N52 N 0.35407(12) 0.45202(9) 0.69126(7) 0.0257(3) Uani 1 1 d . . .
H52 H 0.3724(16) 0.4286(12) 0.6576(11) 0.032(6) Uiso 1 1 d . . .
C1 C 0.70242(14) 0.21794(10) 0.62119(9) 0.0241(4) Uani 1 1 d . . .
C2 C 0.65637(13) 0.53212(10) 0.51121(9) 0.0236(4) Uani 1 1 d . . .
C5 C 0.33417(14) 0.40909(10) 0.74262(9) 0.0257(4) Uani 1 1 d . . .
C11 C 0.85061(13) 0.28856(10) 0.64511(8) 0.0224(4) Uani 1 1 d . . .
C12 C 0.90217(14) 0.23117(10) 0.67293(9) 0.0256(4) Uani 1 1 d . . .
H12A H 0.8697 0.1862 0.6834 0.031 Uiso 1 1 calc R . .
C13 C 1.00043(14) 0.23811(10) 0.68580(9) 0.0258(4) Uani 1 1 d . . .
C14 C 1.04634(14) 0.30512(10) 0.67128(10) 0.0267(4) Uani 1 1 d . . .
H14 H 1.1131 0.3107 0.6806 0.032 Uiso 1 1 calc R . .
C15 C 0.99676(13) 0.36466(9) 0.64333(9) 0.0227(4) Uani 1 1 d . . .
C16 C 0.89975(13) 0.35514(9) 0.63062(8) 0.0212(4) Uani 1 1 d . . .
C17 C 1.05402(15) 0.17324(10) 0.71742(10) 0.0321(5) Uani 1 1 d . . .
C18 C 1.04927(13) 0.43854(10) 0.63053(9) 0.0246(4) Uani 1 1 d . . .
C21 C 0.82386(13) 0.52437(10) 0.55321(9) 0.0231(4) Uani 1 1 d . . .
C22 C 0.86058(14) 0.59134(10) 0.53123(9) 0.0264(4) Uani 1 1 d . . .
H22A H 0.8191 0.6251 0.5101 0.032 Uiso 1 1 calc R . .
C23 C 0.95834(14) 0.60982(10) 0.53991(9) 0.0254(4) Uani 1 1 d . . .
C24 C 1.01738(14) 0.56019(10) 0.57196(9) 0.0248(4) Uani 1 1 d . . .
H24 H 1.0832 0.5730 0.5788 0.030 Uiso 1 1 calc R . .
C25 C 0.98253(14) 0.49134(10) 0.59461(9) 0.0233(4) Uani 1 1 d . . .
C26 C 0.88662(13) 0.47487(9) 0.58419(9) 0.0224(4) Uani 1 1 d . . .
C27 C 0.99539(15) 0.68411(10) 0.51247(10) 0.0304(4) Uani 1 1 d . . .
C31 C 0.53947(14) 0.16435(11) 0.62043(9) 0.0270(4) Uani 1 1 d . . .
C32 C 0.46532(14) 0.16221(10) 0.66350(9) 0.0257(4) Uani 1 1 d . . .
C33 C 0.39674(16) 0.10586(11) 0.66231(10) 0.0343(5) Uani 1 1 d . . .
H33 H 0.3452 0.1057 0.6914 0.041 Uiso 1 1 calc R . .
C34 C 0.40368(17) 0.04946(12) 0.61835(11) 0.0400(5) Uani 1 1 d . . .
H34 H 0.3563 0.0111 0.6169 0.048 Uiso 1 1 calc R . .
C35 C 0.47915(19) 0.04934(13) 0.57697(11) 0.0444(6) Uani 1 1 d . . .
H35 H 0.4851 0.0099 0.5479 0.053 Uiso 1 1 calc R . .
C36 C 0.54710(17) 0.10695(13) 0.57745(11) 0.0406(5) Uani 1 1 d . . .
H36 H 0.5986 0.1070 0.5484 0.049 Uiso 1 1 calc R . .
C41 C 0.48112(13) 0.52288(9) 0.48936(8) 0.0223(4) Uani 1 1 d . . .
C42 C 0.39285(14) 0.52551(10) 0.52040(8) 0.0246(4) Uani 1 1 d . . .
C43 C 0.30731(15) 0.53889(11) 0.48943(10) 0.0329(5) Uani 1 1 d . . .
H43 H 0.2479 0.5397 0.5115 0.039 Uiso 1 1 calc R . .
C44 C 0.30774(15) 0.55111(12) 0.42628(10) 0.0352(5) Uani 1 1 d . . .
H44 H 0.2491 0.5608 0.4048 0.042 Uiso 1 1 calc R . .
C45 C 0.39482(16) 0.54907(11) 0.39483(9) 0.0325(4) Uani 1 1 d . . .
H45 H 0.3956 0.5575 0.3515 0.039 Uiso 1 1 calc R . .
C46 C 0.48090(15) 0.53500(11) 0.42555(9) 0.0284(4) Uani 1 1 d . . .
H46 H 0.5400 0.5336 0.4032 0.034 Uiso 1 1 calc R . .
C51 C 0.41364(13) 0.21579(10) 0.76031(9) 0.0252(4) Uani 1 1 d . . .
C52 C 0.35552(14) 0.27699(10) 0.77525(9) 0.0246(4) Uani 1 1 d . . .
C53 C 0.30655(16) 0.27646(11) 0.83146(10) 0.0324(4) Uani 1 1 d . . .
H53 H 0.2666 0.3174 0.8427 0.039 Uiso 1 1 calc R . .
C54 C 0.31632(17) 0.21583(12) 0.87116(10) 0.0357(5) Uani 1 1 d . . .
H54 H 0.2814 0.2151 0.9090 0.043 Uiso 1 1 calc R . .
C55 C 0.37623(16) 0.15656(11) 0.85623(10) 0.0342(5) Uani 1 1 d . . .
H55 H 0.3831 0.1159 0.8840 0.041 Uiso 1 1 calc R . .
C56 C 0.42609(15) 0.15669(10) 0.80074(10) 0.0319(4) Uani 1 1 d . . .
H56 H 0.4683 0.1167 0.7905 0.038 Uiso 1 1 calc R . .
C61 C 0.36108(13) 0.55930(10) 0.62635(8) 0.0243(4) Uani 1 1 d . . .
C62 C 0.34210(13) 0.52967(10) 0.68506(9) 0.0242(4) Uani 1 1 d . . .
C63 C 0.31388(16) 0.57827(11) 0.73225(10) 0.0319(4) Uani 1 1 d . . .
H63 H 0.3019 0.5599 0.7727 0.038 Uiso 1 1 calc R . .
C64 C 0.30351(17) 0.65431(11) 0.71920(11) 0.0377(5) Uani 1 1 d . . .
H64 H 0.2840 0.6874 0.7512 0.045 Uiso 1 1 calc R . .
C65 C 0.32091(17) 0.68235(11) 0.66093(11) 0.0363(5) Uani 1 1 d . . .
H65 H 0.3127 0.7341 0.6530 0.044 Uiso 1 1 calc R . .
C66 C 0.35046(16) 0.63480(11) 0.61389(10) 0.0316(4) Uani 1 1 d . . .
H66 H 0.3632 0.6537 0.5737 0.038 Uiso 1 1 calc R . .
C171 C 1.16254(19) 0.18592(17) 0.71905(19) 0.0791(12) Uani 1 1 d . . .
H17A H 1.1940 0.1435 0.7394 0.119 Uiso 1 1 calc R . .
H17B H 1.1766 0.2317 0.7421 0.119 Uiso 1 1 calc R . .
H17C H 1.1871 0.1907 0.6767 0.119 Uiso 1 1 calc R . .
C172 C 1.0179(2) 0.16655(14) 0.78354(11) 0.0585(7) Uani 1 1 d . . .
H17D H 0.9478 0.1583 0.7834 0.088 Uiso 1 1 calc R . .
H17E H 1.0326 0.2126 0.8060 0.088 Uiso 1 1 calc R . .
H17F H 1.0501 0.1244 0.8038 0.088 Uiso 1 1 calc R . .
C173 C 1.0342(2) 0.10070(13) 0.68279(13) 0.0552(7) Uani 1 1 d . . .
H17G H 0.9643 0.0916 0.6815 0.083 Uiso 1 1 calc R . .
H17H H 1.0663 0.0593 0.7041 0.083 Uiso 1 1 calc R . .
H17I H 1.0591 0.1047 0.6405 0.083 Uiso 1 1 calc R . .
C181 C 1.07633(17) 0.47429(11) 0.69300(11) 0.0359(5) Uani 1 1 d . . .
H18A H 1.1101 0.5216 0.6857 0.054 Uiso 1 1 calc R . .
H18B H 1.1187 0.4404 0.7160 0.054 Uiso 1 1 calc R . .
H18C H 1.0174 0.4837 0.7170 0.054 Uiso 1 1 calc R . .
C182 C 1.14214(15) 0.42320(11) 0.59379(11) 0.0350(5) Uani 1 1 d . . .
H18D H 1.1759 0.4704 0.5859 0.052 Uiso 1 1 calc R . .
H18E H 1.1256 0.3995 0.5544 0.052 Uiso 1 1 calc R . .
H18F H 1.1843 0.3899 0.6176 0.052 Uiso 1 1 calc R . .
C271 C 0.93438(18) 0.74955(11) 0.53802(12) 0.0401(5) Uani 1 1 d . . .
H27A H 0.9579 0.7966 0.5205 0.060 Uiso 1 1 calc R . .
H27B H 0.9401 0.7511 0.5831 0.060 Uiso 1 1 calc R . .
H27C H 0.8664 0.7424 0.5266 0.060 Uiso 1 1 calc R . .
C272 C 0.98359(19) 0.68113(13) 0.44185(10) 0.0416(5) Uani 1 1 d . . .
H27D H 1.0068 0.7280 0.4237 0.062 Uiso 1 1 calc R . .
H27E H 0.9151 0.6741 0.4315 0.062 Uiso 1 1 calc R . .
H27F H 1.0214 0.6394 0.4253 0.062 Uiso 1 1 calc R . .
C273 C 1.10170(16) 0.69884(12) 0.52855(13) 0.0428(6) Uani 1 1 d . . .
H27G H 1.1221 0.7463 0.5103 0.064 Uiso 1 1 calc R . .
H27H H 1.1419 0.6584 0.5121 0.064 Uiso 1 1 calc R . .
H27I H 1.1091 0.7012 0.5736 0.064 Uiso 1 1 calc R . .
S1 S 0.60984(4) 0.44945(3) 0.70430(2) 0.03149(12) Uani 1 1 d . . .
O1S O 0.61803(10) 0.41268(7) 0.64125(6) 0.0315(3) Uani 1 1 d . . .
C1S C 0.6005(2) 0.37431(14) 0.75846(11) 0.0483(6) Uani 1 1 d . . .
H1S1 H 0.5370 0.3505 0.7544 0.072 Uiso 1 1 calc R . .
H1S2 H 0.6081 0.3937 0.8005 0.072 Uiso 1 1 calc R . .
H1S3 H 0.6514 0.3375 0.7501 0.072 Uiso 1 1 calc R . .
C2S C 0.72962(17) 0.47960(12) 0.72328(11) 0.0391(5) Uani 1 1 d . . .
H2S1 H 0.7474 0.5221 0.6971 0.059 Uiso 1 1 calc R . .
H2S2 H 0.7752 0.4386 0.7163 0.059 Uiso 1 1 calc R . .
H2S3 H 0.7319 0.4947 0.7668 0.059 Uiso 1 1 calc R . .
S2 S 0.36325(5) 0.32650(3) 0.53814(3) 0.04306(15) Uani 1 1 d . . .
O2S O 0.40475(14) 0.33112(9) 0.60250(7) 0.0471(4) Uani 1 1 d . . .
C3S C 0.3102(2) 0.23583(16) 0.53237(12) 0.0569(7) Uani 1 1 d . . .
H3S1 H 0.2512 0.2340 0.5575 0.085 Uiso 1 1 calc R . .
H3S2 H 0.3562 0.1984 0.5474 0.085 Uiso 1 1 calc R . .
H3S3 H 0.2941 0.2254 0.4891 0.085 Uiso 1 1 calc R . .
C4S C 0.4639(2) 0.31052(17) 0.48855(12) 0.0591(7) Uani 1 1 d . . .
H4S1 H 0.5031 0.3560 0.4859 0.089 Uiso 1 1 calc R . .
H4S2 H 0.4406 0.2970 0.4473 0.089 Uiso 1 1 calc R . .
H4S3 H 0.5034 0.2698 0.5052 0.089 Uiso 1 1 calc R . .
O1M O 0.7085(2) 0.61204(17) 0.34856(12) 0.0883(9) Uani 1 1 d . . .
H1M H 0.702(3) 0.601(2) 0.3831(19) 0.089(13) Uiso 1 1 d . . .
C1M C 0.6323(2) 0.65392(17) 0.32454(13) 0.0619(7) Uani 1 1 d . . .
H1MA H 0.6479 0.6694 0.2823 0.093 Uiso 1 1 d R . .
H1MB H 0.5732 0.6237 0.3242 0.093 Uiso 1 1 d R . .
H1MC H 0.6222 0.6982 0.3503 0.093 Uiso 1 1 d R . .

loop_
_atom_site_aniso_label
_atom_site_aniso_U_11
_atom_site_aniso_U_22
_atom_site_aniso_U_33
_atom_site_aniso_U_23
_atom_site_aniso_U_13
_atom_site_aniso_U_12
O1 0.0323(8) 0.0229(7) 0.0560(10) -0.0080(7) -0.0022(7) 0.0009(6)
O2 0.0348(8) 0.0471(9) 0.0365(9) 0.0196(7) -0.0037(7) -0.0078(6)
O3 0.0386(8) 0.0213(6) 0.0338(8) -0.0026(6) 0.0151(7) -0.0039(6)
O4 0.0358(7) 0.0318(7) 0.0196(7) 0.0073(5) 0.0055(6) 0.0093(6)
O5 0.0815(12) 0.0293(7) 0.0258(8) 0.0019(6) 0.0204(8) 0.0073(7)
O6 0.0222(7) 0.0180(6) 0.0370(8) 0.0072(5) -0.0013(6) -0.0005(5)
N11 0.0252(8) 0.0173(7) 0.0370(10) 0.0017(7) 0.0013(7) -0.0006(6)
N12 0.0259(8) 0.0248(8) 0.0353(10) -0.0094(7) 0.0062(7) -0.0055(7)
N21 0.0242(8) 0.0217(7) 0.0332(10) 0.0083(7) 0.0000(7) -0.0011(6)
N22 0.0255(8) 0.0279(8) 0.0214(9) 0.0055(7) -0.0012(6) 0.0003(6)
N51 0.0411(10) 0.0249(8) 0.0190(9) 0.0026(7) 0.0049(7) 0.0024(7)
N52 0.0345(9) 0.0244(7) 0.0182(8) 0.0008(6) 0.0023(7) 0.0015(7)
C1 0.0266(10) 0.0252(9) 0.0204(10) -0.0008(7) 0.0027(7) -0.0043(8)
C2 0.0237(9) 0.0238(9) 0.0234(10) -0.0005(7) 0.0005(8) 0.0006(7)
C5 0.0315(10) 0.0247(9) 0.0209(10) 0.0029(7) 0.0033(8) 0.0018(7)
C11 0.0233(9) 0.0218(8) 0.0220(10) -0.0016(7) 0.0021(7) -0.0016(7)
C12 0.0310(10) 0.0209(8) 0.0249(10) 0.0028(7) 0.0013(8) -0.0031(8)
C13 0.0296(10) 0.0218(9) 0.0259(10) 0.0029(7) -0.0021(8) 0.0008(7)
C14 0.0234(9) 0.0241(9) 0.0326(11) 0.0016(8) -0.0041(8) -0.0007(7)
C15 0.0240(9) 0.0203(8) 0.0240(10) 0.0000(7) 0.0013(8) -0.0006(7)
C16 0.0245(9) 0.0181(8) 0.0209(9) 0.0015(7) -0.0008(8) 0.0017(7)
C17 0.0358(11) 0.0224(9) 0.0381(12) 0.0083(8) -0.0075(9) 0.0001(8)
C18 0.0238(9) 0.0197(8) 0.0304(10) 0.0022(7) -0.0015(8) -0.0018(7)
C21 0.0224(9) 0.0214(8) 0.0256(10) -0.0005(7) 0.0024(7) 0.0002(7)
C22 0.0300(10) 0.0203(8) 0.0288(10) 0.0023(7) 0.0022(8) 0.0016(7)
C23 0.0303(10) 0.0189(8) 0.0268(10) -0.0013(7) 0.0039(8) -0.0013(7)
C24 0.0255(9) 0.0206(8) 0.0282(10) 0.0003(7) 0.0017(8) -0.0037(7)
C25 0.0258(9) 0.0194(8) 0.0249(10) 0.0005(7) 0.0007(8) 0.0007(7)
C26 0.0240(9) 0.0157(8) 0.0273(10) 0.0021(7) 0.0033(8) -0.0014(7)
C27 0.0319(10) 0.0223(9) 0.0371(12) 0.0056(8) 0.0031(9) -0.0033(8)
C31 0.0271(10) 0.0280(9) 0.0259(10) -0.0029(8) 0.0014(8) -0.0062(8)
C32 0.0295(10) 0.0208(8) 0.0268(10) -0.0002(7) -0.0017(8) -0.0002(8)
C33 0.0304(10) 0.0317(10) 0.0409(12) 0.0027(9) 0.0045(9) -0.0067(9)
C34 0.0439(13) 0.0347(10) 0.0413(13) -0.0009(9) -0.0015(10) -0.0184(10)
C35 0.0551(14) 0.0391(12) 0.0389(13) -0.0159(10) 0.0007(11) -0.0146(11)
C36 0.0451(13) 0.0423(12) 0.0346(12) -0.0138(10) 0.0099(10) -0.0141(10)
C41 0.0253(9) 0.0196(8) 0.0220(10) -0.0004(7) -0.0019(7) -0.0006(7)
C42 0.0304(9) 0.0234(8) 0.0199(9) 0.0040(7) 0.0021(8) 0.0023(7)
C43 0.0268(10) 0.0372(11) 0.0348(12) 0.0106(9) 0.0018(8) 0.0039(8)
C44 0.0332(11) 0.0391(11) 0.0332(12) 0.0086(9) -0.0089(9) 0.0039(9)
C45 0.0439(12) 0.0335(10) 0.0201(10) 0.0032(8) -0.0037(9) 0.0017(9)
C46 0.0326(10) 0.0317(10) 0.0210(10) 0.0002(8) 0.0035(8) 0.0016(8)
C51 0.0245(9) 0.0262(9) 0.0251(10) 0.0005(7) 0.0027(8) -0.0054(7)
C52 0.0283(9) 0.0241(9) 0.0213(9) 0.0026(7) -0.0010(8) -0.0019(7)
C53 0.0384(11) 0.0331(10) 0.0257(11) 0.0017(8) 0.0048(9) -0.0001(9)
C54 0.0478(12) 0.0373(11) 0.0221(11) 0.0040(8) 0.0047(9) -0.0082(10)
C55 0.0443(12) 0.0283(9) 0.0299(11) 0.0103(8) -0.0043(9) -0.0058(9)
C56 0.0333(10) 0.0228(9) 0.0396(12) 0.0042(8) -0.0025(9) -0.0010(8)
C61 0.0235(9) 0.0262(9) 0.0231(10) 0.0012(7) 0.0006(7) 0.0004(7)
C62 0.0246(9) 0.0247(9) 0.0233(10) 0.0017(7) -0.0008(7) -0.0036(7)
C63 0.0424(12) 0.0284(10) 0.0248(11) 0.0003(8) 0.0037(9) -0.0032(8)
C64 0.0527(14) 0.0264(10) 0.0340(12) -0.0049(8) 0.0045(10) -0.0007(9)
C65 0.0482(12) 0.0226(9) 0.0382(13) 0.0011(8) 0.0022(10) 0.0010(9)
C66 0.0364(11) 0.0290(10) 0.0295(11) 0.0073(8) 0.0026(9) 0.0005(8)
C171 0.0377(14) 0.0603(17) 0.139(3) 0.061(2) -0.0170(17) 0.0018(12)
C172 0.098(2) 0.0411(13) 0.0365(14) 0.0108(11) -0.0064(14) 0.0142(14)
C173 0.085(2) 0.0286(11) 0.0524(16) -0.0013(10) -0.0228(14) 0.0175(12)
C181 0.0429(12) 0.0252(9) 0.0396(13) -0.0007(9) -0.0118(10) -0.0034(8)
C182 0.0268(10) 0.0321(10) 0.0460(13) 0.0128(9) 0.0059(9) 0.0021(8)
C271 0.0505(13) 0.0192(9) 0.0506(14) 0.0043(9) 0.0033(11) 0.0001(9)
C272 0.0505(13) 0.0376(11) 0.0367(13) 0.0107(9) 0.0047(11) -0.0062(10)
C273 0.0377(12) 0.0286(10) 0.0620(16) 0.0141(10) -0.0033(11) -0.0117(9)
S1 0.0315(3) 0.0278(2) 0.0352(3) -0.0027(2) 0.0026(2) 0.0017(2)
O1S 0.0308(7) 0.0332(7) 0.0307(8) -0.0002(6) -0.0012(6) 0.0006(6)
C1S 0.0595(15) 0.0509(13) 0.0345(13) 0.0045(10) -0.0009(12) -0.0211(12)
C2S 0.0407(12) 0.0339(10) 0.0426(13) -0.0061(9) 0.0004(10) -0.0101(9)
S2 0.0626(4) 0.0399(3) 0.0267(3) 0.0008(2) -0.0013(3) 0.0060(3)
O2S 0.0770(12) 0.0420(8) 0.0223(8) -0.0047(6) -0.0005(8) 0.0028(8)
C3S 0.0714(18) 0.0632(16) 0.0361(14) 0.0048(12) -0.0085(13) -0.0208(14)
C4S 0.080(2) 0.0637(16) 0.0332(14) -0.0113(12) 0.0128(14) -0.0215(15)
O1M 0.0934(18) 0.127(2) 0.0449(14) 0.0242(14) 0.0266(12) 0.0414(16)
C1M 0.076(2) 0.0632(16) 0.0467(16) 0.0083(13) 0.0115(14) -0.0002(15)

loop_
_atom_type_symbol
_atom_type_description
_atom_type_scat_dispersion_real
_atom_type_scat_dispersion_imag
_atom_type_scat_source
C C 0.0033 0.0016 'International Tables Vol C Tables 4.2.6.8 and 6.1.1.4'
H H 0.0000 0.0000 'International Tables Vol C Tables 4.2.6.8 and 6.1.1.4'
N N 0.0061 0.0033 'International Tables Vol C Tables 4.2.6.8 and 6.1.1.4'
O O 0.0106 0.0060 'International Tables Vol C Tables 4.2.6.8 and 6.1.1.4'
S S 0.1246 0.1234 'International Tables Vol C Tables 4.2.6.8 and 6.1.1.4'

loop_
_geom_angle_atom_site_label_1
_geom_angle_atom_site_label_2
_geom_angle_atom_site_label_3
_geom_angle
_geom_angle_site_symmetry_1
_geom_angle_site_symmetry_3
_geom_angle_publ_flag
C51 O3 C32 120.32(14) . . ?
C61 O4 C42 119.31(14) . . ?
C16 O6 C26 117.69(14) . . ?
C1 N11 C11 123.80(16) . . ?
C1 N11 H11 117.4(17) . . ?
C11 N11 H11 118.8(17) . . ?
C1 N12 C31 122.40(16) . . ?
C1 N12 H12 121.7(15) . . ?
C31 N12 H12 112.9(15) . . ?
C2 N21 C21 127.14(16) . . ?
C2 N21 H21 114.8(16) . . ?
C21 N21 H21 118.0(16) . . ?
C2 N22 C41 124.47(16) . . ?
C2 N22 H22 114.8(14) . . ?
C41 N22 H22 119.1(14) . . ?
C5 N51 C52 125.35(17) . . ?
C5 N51 H51 113.2(16) . . ?
C52 N51 H51 118.3(16) . . ?
C5 N52 C62 127.20(16) . . ?
C5 N52 H52 117.4(14) . . ?
C62 N52 H52 115.3(14) . . ?
O1 C1 N12 123.55(17) . . ?
O1 C1 N11 123.59(17) . . ?
N12 C1 N11 112.85(16) . . ?
O2 C2 N21 124.04(17) . . ?
O2 C2 N22 123.15(17) . . ?
N21 C2 N22 112.81(16) . . ?
O5 C5 N52 124.89(17) . . ?
O5 C5 N51 123.99(17) . . ?
N52 C5 N51 111.12(16) . . ?
C12 C11 C16 118.46(16) . . ?
C12 C11 N11 123.06(16) . . ?
C16 C11 N11 118.45(16) . . ?
C11 C12 C13 121.42(17) . . ?
C11 C12 H12A 119.3 . . ?
C13 C12 H12A 119.3 . . ?
C12 C13 C14 118.43(17) . . ?
C12 C13 C17 119.40(17) . . ?
C14 C13 C17 122.13(17) . . ?
C13 C14 C15 121.95(17) . . ?
C13 C14 H14 119.0 . . ?
C15 C14 H14 119.0 . . ?
C16 C15 C14 117.78(16) . . ?
C16 C15 C18 122.03(16) . . ?
C14 C15 C18 120.14(16) . . ?
C15 C16 O6 123.81(15) . . ?
C15 C16 C11 121.96(16) . . ?
O6 C16 C11 114.23(16) . . ?
C171 C17 C172 108.3(2) . . ?
C171 C17 C173 108.5(2) . . ?
C172 C17 C173 109.6(2) . . ?
C171 C17 C13 111.89(17) . . ?
C172 C17 C13 108.67(18) . . ?
C173 C17 C13 109.80(17) . . ?
C25 C18 C182 110.55(16) . . ?
C25 C18 C15 109.84(15) . . ?
C182 C18 C15 109.54(15) . . ?
C25 C18 C181 109.52(15) . . ?
C182 C18 C181 109.01(17) . . ?
C15 C18 C181 108.35(16) . . ?
C22 C21 C26 118.83(17) . . ?
C22 C21 N21 124.79(17) . . ?
C26 C21 N21 116.36(16) . . ?
C21 C22 C23 120.69(17) . . ?
C21 C22 H22A 119.7 . . ?
C23 C22 H22A 119.7 . . ?
C24 C23 C22 118.70(17) . . ?
C24 C23 C27 123.21(17) . . ?
C22 C23 C27 118.09(17) . . ?
C23 C24 C25 122.08(17) . . ?
C23 C24 H24 119.0 . . ?
C25 C24 H24 119.0 . . ?
C26 C25 C24 117.32(17) . . ?
C26 C25 C18 122.01(16) . . ?
C24 C25 C18 120.66(16) . . ?
C25 C26 O6 123.99(16) . . ?
C25 C26 C21 122.36(16) . . ?
O6 C26 C21 113.65(15) . . ?
C273 C27 C272 109.47(19) . . ?
C273 C27 C23 112.26(16) . . ?
C272 C27 C23 108.48(17) . . ?
C273 C27 C271 108.12(18) . . ?
C272 C27 C271 108.89(18) . . ?
C23 C27 C271 109.58(17) . . ?
C32 C31 C36 119.03(18) . . ?
C32 C31 N12 118.52(17) . . ?
C36 C31 N12 122.43(18) . . ?
C33 C32 C31 120.91(18) . . ?
C33 C32 O3 124.23(18) . . ?
C31 C32 O3 114.82(16) . . ?
C32 C33 C34 119.7(2) . . ?
C32 C33 H33 120.2 . . ?
C34 C33 H33 120.2 . . ?
C35 C34 C33 119.92(19) . . ?
C35 C34 H34 120.0 . . ?
C33 C34 H34 120.0 . . ?
C34 C35 C36 120.3(2) . . ?
C34 C35 H35 119.8 . . ?
C36 C35 H35 119.8 . . ?
C31 C36 C35 120.1(2) . . ?
C31 C36 H36 120.0 . . ?
C35 C36 H36 120.0 . . ?
C42 C41 C46 117.96(17) . . ?
C42 C41 N22 118.69(16) . . ?
C46 C41 N22 123.23(17) . . ?
C43 C42 C41 121.46(17) . . ?
C43 C42 O4 121.56(17) . . ?
C41 C42 O4 116.73(16) . . ?
C42 C43 C44 120.22(19) . . ?
C42 C43 H43 119.9 . . ?
C44 C43 H43 119.9 . . ?
C45 C44 C43 119.04(19) . . ?
C45 C44 H44 120.5 . . ?
C43 C44 H44 120.5 . . ?
C44 C45 C46 121.04(18) . . ?
C44 C45 H45 119.5 . . ?
C46 C45 H45 119.5 . . ?
C45 C46 C41 120.27(19) . . ?
C45 C46 H46 119.9 . . ?
C41 C46 H46 119.9 . . ?
C56 C51 O3 122.39(17) . . ?
C56 C51 C52 121.70(18) . . ?
O3 C51 C52 115.66(16) . . ?
C53 C52 C51 118.45(17) . . ?
C53 C52 N51 124.78(17) . . ?
C51 C52 N51 116.71(17) . . ?
C54 C53 C52 119.84(19) . . ?
C54 C53 H53 120.1 . . ?
C52 C53 H53 120.1 . . ?
C55 C54 C53 120.8(2) . . ?
C55 C54 H54 119.6 . . ?
C53 C54 H54 119.6 . . ?
C56 C55 C54 119.91(18) . . ?
C56 C55 H55 120.0 . . ?
C54 C55 H55 120.0 . . ?
C55 C56 C51 119.18(19) . . ?
C55 C56 H56 120.4 . . ?
C51 C56 H56 120.4 . . ?
C66 C61 O4 123.85(17) . . ?
C66 C61 C62 121.72(18) . . ?
O4 C61 C62 114.39(15) . . ?
C63 C62 C61 118.59(17) . . ?
C63 C62 N52 125.39(17) . . ?
C61 C62 N52 116.02(16) . . ?
C62 C63 C64 119.21(19) . . ?
C62 C63 H63 120.4 . . ?
C64 C63 H63 120.4 . . ?
C65 C64 C63 121.5(2) . . ?
C65 C64 H64 119.3 . . ?
C63 C64 H64 119.3 . . ?
C64 C65 C66 119.87(18) . . ?
C64 C65 H65 120.1 . . ?
C66 C65 H65 120.1 . . ?
C61 C66 C65 119.14(19) . . ?
C61 C66 H66 120.4 . . ?
C65 C66 H66 120.4 . . ?
C17 C171 H17A 109.5 . . ?
C17 C171 H17B 109.5 . . ?
H17A C171 H17B 109.5 . . ?
C17 C171 H17C 109.5 . . ?
H17A C171 H17C 109.5 . . ?
H17B C171 H17C 109.5 . . ?
C17 C172 H17D 109.5 . . ?
C17 C172 H17E 109.5 . . ?
H17D C172 H17E 109.5 . . ?
C17 C172 H17F 109.5 . . ?
H17D C172 H17F 109.5 . . ?
H17E C172 H17F 109.5 . . ?
C17 C173 H17G 109.5 . . ?
C17 C173 H17H 109.5 . . ?
H17G C173 H17H 109.5 . . ?
C17 C173 H17I 109.5 . . ?
H17G C173 H17I 109.5 . . ?
H17H C173 H17I 109.5 . . ?
C18 C181 H18A 109.5 . . ?
C18 C181 H18B 109.5 . . ?
H18A C181 H18B 109.5 . . ?
C18 C181 H18C 109.5 . . ?
H18A C181 H18C 109.5 . . ?
H18B C181 H18C 109.5 . . ?
C18 C182 H18D 109.5 . . ?
C18 C182 H18E 109.5 . . ?
H18D C182 H18E 109.5 . . ?
C18 C182 H18F 109.5 . . ?
H18D C182 H18F 109.5 . . ?
H18E C182 H18F 109.5 . . ?
C27 C271 H27A 109.5 . . ?
C27 C271 H27B 109.5 . . ?
H27A C271 H27B 109.5 . . ?
C27 C271 H27C 109.5 . . ?
H27A C271 H27C 109.5 . . ?
H27B C271 H27C 109.5 . . ?
C27 C272 H27D 109.5 . . ?
C27 C272 H27E 109.5 . . ?
H27D C272 H27E 109.5 . . ?
C27 C272 H27F 109.5 . . ?
H27D C272 H27F 109.5 . . ?
H27E C272 H27F 109.5 . . ?
C27 C273 H27G 109.5 . . ?
C27 C273 H27H 109.5 . . ?
H27G C273 H27H 109.5 . . ?
C27 C273 H27I 109.5 . . ?
H27G C273 H27I 109.5 . . ?
H27H C273 H27I 109.5 . . ?
O1S S1 C2S 105.56(10) . . ?
O1S S1 C1S 105.49(10) . . ?
C2S S1 C1S 98.25(12) . . ?
S1 C1S H1S1 109.5 . . ?
S1 C1S H1S2 109.5 . . ?
H1S1 C1S H1S2 109.5 . . ?
S1 C1S H1S3 109.5 . . ?
H1S1 C1S H1S3 109.5 . . ?
H1S2 C1S H1S3 109.5 . . ?
S1 C2S H2S1 109.5 . . ?
S1 C2S H2S2 109.5 . . ?
H2S1 C2S H2S2 109.5 . . ?
S1 C2S H2S3 109.5 . . ?
H2S1 C2S H2S3 109.5 . . ?
H2S2 C2S H2S3 109.5 . . ?
O2S S2 C4S 105.57(13) . . ?
O2S S2 C3S 105.68(11) . . ?
C4S S2 C3S 97.60(14) . . ?
S2 C3S H3S1 109.5 . . ?
S2 C3S H3S2 109.5 . . ?
H3S1 C3S H3S2 109.5 . . ?
S2 C3S H3S3 109.5 . . ?
H3S1 C3S H3S3 109.5 . . ?
H3S2 C3S H3S3 109.5 . . ?
S2 C4S H4S1 109.5 . . ?
S2 C4S H4S2 109.5 . . ?
H4S1 C4S H4S2 109.5 . . ?
S2 C4S H4S3 109.5 . . ?
H4S1 C4S H4S3 109.5 . . ?
H4S2 C4S H4S3 109.5 . . ?
C1M O1M H1M 115(3) . . ?
O1M C1M H1MA 109.5 . . ?
O1M C1M H1MB 109.5 . . ?
H1MA C1M H1MB 109.5 . . ?
O1M C1M H1MC 109.4 . . ?
H1MA C1M H1MC 109.4 . . ?
H1MB C1M H1MC 109.4 . . ?

loop_
_geom_bond_atom_site_label_1
_geom_bond_atom_site_label_2
_geom_bond_distance
_geom_bond_site_symmetry_2
_geom_bond_publ_flag
O1 C1 1.222(2) . ?
O2 C2 1.228(2) . ?
O3 C51 1.390(2) . ?
O3 C32 1.392(2) . ?
O4 C61 1.393(2) . ?
O4 C42 1.402(2) . ?
O5 C5 1.209(2) . ?
O6 C16 1.387(2) . ?
O6 C26 1.389(2) . ?
N11 C1 1.383(2) . ?
N11 C11 1.408(2) . ?
N11 H11 0.92(3) . ?
N12 C1 1.373(3) . ?
N12 C31 1.420(2) . ?
N12 H12 0.89(3) . ?
N21 C2 1.367(2) . ?
N21 C21 1.414(2) . ?
N21 H21 0.85(3) . ?
N22 C2 1.381(2) . ?
N22 C41 1.414(2) . ?
N22 H22 0.91(2) . ?
N51 C5 1.389(2) . ?
N51 C52 1.411(2) . ?
N51 H51 0.84(3) . ?
N52 C5 1.379(2) . ?
N52 C62 1.407(2) . ?
N52 H52 0.88(2) . ?
C11 C12 1.388(3) . ?
C11 C16 1.408(2) . ?
C12 C13 1.392(3) . ?
C12 H12A 0.9500 . ?
C13 C14 1.394(3) . ?
C13 C17 1.539(3) . ?
C14 C15 1.405(3) . ?
C14 H14 0.9500 . ?
C15 C16 1.379(3) . ?
C15 C18 1.535(2) . ?
C17 C171 1.517(3) . ?
C17 C172 1.520(3) . ?
C17 C173 1.525(3) . ?
C18 C25 1.533(3) . ?
C18 C182 1.534(3) . ?
C18 C181 1.542(3) . ?
C21 C22 1.387(3) . ?
C21 C26 1.410(3) . ?
C22 C23 1.404(3) . ?
C22 H22A 0.9500 . ?
C23 C24 1.392(3) . ?
C23 C27 1.545(2) . ?
C24 C25 1.412(3) . ?
C24 H24 0.9500 . ?
C25 C26 1.376(3) . ?
C27 C273 1.533(3) . ?
C27 C272 1.537(3) . ?
C27 C271 1.546(3) . ?
C31 C32 1.386(3) . ?
C31 C36 1.391(3) . ?
C32 C33 1.385(3) . ?
C33 C34 1.391(3) . ?
C33 H33 0.9500 . ?
C34 C35 1.375(3) . ?
C34 H34 0.9500 . ?
C35 C36 1.396(3) . ?
C35 H35 0.9500 . ?
C36 H36 0.9500 . ?
C41 C42 1.393(3) . ?
C41 C46 1.398(3) . ?
C42 C43 1.380(3) . ?
C43 C44 1.384(3) . ?
C43 H43 0.9500 . ?
C44 C45 1.383(3) . ?
C44 H44 0.9500 . ?
C45 C46 1.386(3) . ?
C45 H45 0.9500 . ?
C46 H46 0.9500 . ?
C51 C56 1.384(3) . ?
C51 C52 1.397(3) . ?
C52 C53 1.392(3) . ?
C53 C54 1.391(3) . ?
C53 H53 0.9500 . ?
C54 C55 1.385(3) . ?
C54 H54 0.9500 . ?
C55 C56 1.384(3) . ?
C55 H55 0.9500 . ?
C56 H56 0.9500 . ?
C61 C66 1.387(3) . ?
C61 C62 1.402(3) . ?
C62 C63 1.397(3) . ?
C63 C64 1.399(3) . ?
C63 H63 0.9500 . ?
C64 C65 1.378(3) . ?
C64 H64 0.9500 . ?
C65 C66 1.389(3) . ?
C65 H65 0.9500 . ?
C66 H66 0.9500 . ?
C171 H17A 0.9800 . ?
C171 H17B 0.9800 . ?
C171 H17C 0.9800 . ?
C172 H17D 0.9800 . ?
C172 H17E 0.9800 . ?
C172 H17F 0.9800 . ?
C173 H17G 0.9800 . ?
C173 H17H 0.9800 . ?
C173 H17I 0.9800 . ?
C181 H18A 0.9800 . ?
C181 H18B 0.9800 . ?
C181 H18C 0.9800 . ?
C182 H18D 0.9800 . ?
C182 H18E 0.9800 . ?
C182 H18F 0.9800 . ?
C271 H27A 0.9800 . ?
C271 H27B 0.9800 . ?
C271 H27C 0.9800 . ?
C272 H27D 0.9800 . ?
C272 H27E 0.9800 . ?
C272 H27F 0.9800 . ?
C273 H27G 0.9800 . ?
C273 H27H 0.9800 . ?
C273 H27I 0.9800 . ?
S1 O1S 1.5192(15) . ?
S1 C2S 1.789(2) . ?
S1 C1S 1.790(2) . ?
C1S H1S1 0.9800 . ?
C1S H1S2 0.9800 . ?
C1S H1S3 0.9800 . ?
C2S H2S1 0.9800 . ?
C2S H2S2 0.9800 . ?
C2S H2S3 0.9800 . ?
S2 O2S 1.5083(17) . ?
S2 C4S 1.780(3) . ?
S2 C3S 1.787(3) . ?
C3S H3S1 0.9800 . ?
C3S H3S2 0.9800 . ?
C3S H3S3 0.9800 . ?
C4S H4S1 0.9800 . ?
C4S H4S2 0.9800 . ?
C4S H4S3 0.9800 . ?
O1M C1M 1.393(4) . ?
O1M H1M 0.78(4) . ?
C1M H1MA 0.9802 . ?
C1M H1MB 0.9803 . ?
C1M H1MC 0.9802 . ?

loop_
_geom_hbond_atom_site_label_D
_geom_hbond_atom_site_label_H
_geom_hbond_atom_site_label_A
_geom_hbond_distance_DH
_geom_hbond_distance_HA
_geom_hbond_distance_DA
_geom_hbond_angle_DHA
_geom_hbond_site_symmetry_A
N11 H11 O1S 0.92(3) 2.04(3) 2.951(2) 171(2) .
N12 H12 O1S 0.89(3) 2.66(2) 3.375(2) 138.1(19) .
N12 H12 O2S 0.89(3) 2.70(3) 3.353(3) 131.0(19) .
N21 H21 O1S 0.85(3) 2.16(3) 2.969(2) 158(2) .
N22 H22 O1S 0.91(2) 2.29(2) 3.122(2) 152.5(19) .
N51 H51 O2S 0.84(3) 2.06(3) 2.876(2) 164(2) .
N52 H52 O2S 0.88(2) 2.16(2) 2.979(2) 155(2) .
O1M H1M O2 0.78(4) 1.99(4) 2.769(3) 173(4) .

loop_
_geom_torsion_atom_site_label_1
_geom_torsion_atom_site_label_2
_geom_torsion_atom_site_label_3
_geom_torsion_atom_site_label_4
_geom_torsion
_geom_torsion_site_symmetry_1
_geom_torsion_site_symmetry_2
_geom_torsion_site_symmetry_3
_geom_torsion_site_symmetry_4
_geom_torsion_publ_flag
C31 N12 C1 O1 11.3(3) . . . . ?
C31 N12 C1 N11 -169.61(17) . . . . ?
C11 N11 C1 O1 -11.9(3) . . . . ?
C11 N11 C1 N12 168.99(18) . . . . ?
C21 N21 C2 O2 7.2(3) . . . . ?
C21 N21 C2 N22 -172.42(17) . . . . ?
C41 N22 C2 O2 3.3(3) . . . . ?
C41 N22 C2 N21 -177.03(16) . . . . ?
C62 N52 C5 O5 -5.0(3) . . . . ?
C62 N52 C5 N51 175.37(18) . . . . ?
C52 N51 C5 O5 -15.0(3) . . . . ?
C52 N51 C5 N52 164.64(18) . . . . ?
C1 N11 C11 C12 -28.1(3) . . . . ?
C1 N11 C11 C16 153.85(18) . . . . ?
C16 C11 C12 C13 -0.8(3) . . . . ?
N11 C11 C12 C13 -178.84(18) . . . . ?
C11 C12 C13 C14 1.3(3) . . . . ?
C11 C12 C13 C17 179.24(18) . . . . ?
C12 C13 C14 C15 -1.1(3) . . . . ?
C17 C13 C14 C15 -178.94(19) . . . . ?
C13 C14 C15 C16 0.3(3) . . . . ?
C13 C14 C15 C18 177.56(18) . . . . ?
C14 C15 C16 O6 -179.76(17) . . . . ?
C18 C15 C16 O6 3.0(3) . . . . ?
C14 C15 C16 C11 0.3(3) . . . . ?
C18 C15 C16 C11 -176.90(17) . . . . ?
C26 O6 C16 C15 3.5(3) . . . . ?
C26 O6 C16 C11 -176.54(16) . . . . ?
C12 C11 C16 C15 -0.1(3) . . . . ?
N11 C11 C16 C15 178.07(17) . . . . ?
C12 C11 C16 O6 179.99(16) . . . . ?
N11 C11 C16 O6 -1.9(2) . . . . ?
C12 C13 C17 C171 171.5(2) . . . . ?
C14 C13 C17 C171 -10.7(3) . . . . ?
C12 C13 C17 C172 -69.0(2) . . . . ?
C14 C13 C17 C172 108.9(2) . . . . ?
C12 C13 C17 C173 51.0(3) . . . . ?
C14 C13 C17 C173 -131.2(2) . . . . ?
C16 C15 C18 C25 -8.1(2) . . . . ?
C14 C15 C18 C25 174.75(17) . . . . ?
C16 C15 C18 C182 -129.69(19) . . . . ?
C14 C15 C18 C182 53.1(2) . . . . ?
C16 C15 C18 C181 111.5(2) . . . . ?
C14 C15 C18 C181 -65.7(2) . . . . ?
C2 N21 C21 C22 15.5(3) . . . . ?
C2 N21 C21 C26 -166.31(18) . . . . ?
C26 C21 C22 C23 -0.4(3) . . . . ?
N21 C21 C22 C23 177.83(18) . . . . ?
C21 C22 C23 C24 -1.1(3) . . . . ?
C21 C22 C23 C27 178.07(18) . . . . ?
C22 C23 C24 C25 1.5(3) . . . . ?
C27 C23 C24 C25 -177.59(18) . . . . ?
C23 C24 C25 C26 -0.5(3) . . . . ?
C23 C24 C25 C18 -179.12(17) . . . . ?
C182 C18 C25 C26 128.66(19) . . . . ?
C15 C18 C25 C26 7.7(2) . . . . ?
C181 C18 C25 C26 -111.2(2) . . . . ?
C182 C18 C25 C24 -52.7(2) . . . . ?
C15 C18 C25 C24 -173.74(17) . . . . ?
C181 C18 C25 C24 67.4(2) . . . . ?
C24 C25 C26 O6 179.23(17) . . . . ?
C18 C25 C26 O6 -2.1(3) . . . . ?
C24 C25 C26 C21 -1.1(3) . . . . ?
C18 C25 C26 C21 177.57(17) . . . . ?
C16 O6 C26 C25 -4.0(3) . . . . ?
C16 O6 C26 C21 176.28(16) . . . . ?
C22 C21 C26 C25 1.5(3) . . . . ?
N21 C21 C26 C25 -176.85(17) . . . . ?
C22 C21 C26 O6 -178.79(16) . . . . ?
N21 C21 C26 O6 2.9(2) . . . . ?
C24 C23 C27 C273 -4.0(3) . . . . ?
C22 C23 C27 C273 176.89(19) . . . . ?
C24 C23 C27 C272 117.1(2) . . . . ?
C22 C23 C27 C272 -62.0(2) . . . . ?
C24 C23 C27 C271 -124.1(2) . . . . ?
C22 C23 C27 C271 56.7(2) . . . . ?
C1 N12 C31 C32 129.7(2) . . . . ?
C1 N12 C31 C36 -51.8(3) . . . . ?
C36 C31 C32 C33 -3.1(3) . . . . ?
N12 C31 C32 C33 175.49(19) . . . . ?
C36 C31 C32 O3 179.05(19) . . . . ?
N12 C31 C32 O3 -2.4(3) . . . . ?
C51 O3 C32 C33 20.8(3) . . . . ?
C51 O3 C32 C31 -161.37(17) . . . . ?
C31 C32 C33 C34 1.7(3) . . . . ?
O3 C32 C33 C34 179.42(19) . . . . ?
C32 C33 C34 C35 0.9(3) . . . . ?
C33 C34 C35 C36 -2.2(4) . . . . ?
C32 C31 C36 C35 1.8(3) . . . . ?
N12 C31 C36 C35 -176.7(2) . . . . ?
C34 C35 C36 C31 0.9(4) . . . . ?
C2 N22 C41 C42 -146.52(18) . . . . ?
C2 N22 C41 C46 37.4(3) . . . . ?
C46 C41 C42 C43 0.6(3) . . . . ?
N22 C41 C42 C43 -175.68(17) . . . . ?
C46 C41 C42 O4 175.07(16) . . . . ?
N22 C41 C42 O4 -1.2(2) . . . . ?
C61 O4 C42 C43 -63.7(2) . . . . ?
C61 O4 C42 C41 121.87(18) . . . . ?
C41 C42 C43 C44 -0.9(3) . . . . ?
O4 C42 C43 C44 -175.06(18) . . . . ?
C42 C43 C44 C45 0.5(3) . . . . ?
C43 C44 C45 C46 0.1(3) . . . . ?
C44 C45 C46 C41 -0.3(3) . . . . ?
C42 C41 C46 C45 0.0(3) . . . . ?
N22 C41 C46 C45 176.09(17) . . . . ?
C32 O3 C51 C56 52.3(3) . . . . ?
C32 O3 C51 C52 -133.33(17) . . . . ?
C56 C51 C52 C53 -2.4(3) . . . . ?
O3 C51 C52 C53 -176.75(17) . . . . ?
C56 C51 C52 N51 -179.70(18) . . . . ?
O3 C51 C52 N51 5.9(2) . . . . ?
C5 N51 C52 C53 33.7(3) . . . . ?
C5 N51 C52 C51 -149.11(19) . . . . ?
C51 C52 C53 C54 0.0(3) . . . . ?
N51 C52 C53 C54 177.13(19) . . . . ?
C52 C53 C54 C55 1.7(3) . . . . ?
C53 C54 C55 C56 -1.0(3) . . . . ?
C54 C55 C56 C51 -1.3(3) . . . . ?
O3 C51 C56 C55 177.01(18) . . . . ?
C52 C51 C56 C55 3.0(3) . . . . ?
C42 O4 C61 C66 -17.7(3) . . . . ?
C42 O4 C61 C62 164.43(16) . . . . ?
C66 C61 C62 C63 -1.5(3) . . . . ?
O4 C61 C62 C63 176.43(17) . . . . ?
C66 C61 C62 N52 178.93(18) . . . . ?
O4 C61 C62 N52 -3.2(2) . . . . ?
C5 N52 C62 C63 4.9(3) . . . . ?
C5 N52 C62 C61 -175.52(18) . . . . ?
C61 C62 C63 C64 1.3(3) . . . . ?
N52 C62 C63 C64 -179.1(2) . . . . ?
C62 C63 C64 C65 -0.3(3) . . . . ?
C63 C64 C65 C66 -0.7(4) . . . . ?
O4 C61 C66 C65 -177.21(19) . . . . ?
C62 C61 C66 C65 0.5(3) . . . . ?
C64 C65 C66 C61 0.6(3) . . . . ?

loop_
_cod_related_entry_id
_cod_related_entry_database
_cod_related_entry_code
1 ChemSpider 21118669
